data_4321482
loop_
_publ_author_name
'Rico E. Del Sesto'
'Atta M. Arif'
'Joel S. Miller'

_publ_section_title
;
 Copper(II) Benzoate Nitroxide Dimers and Chains: Structure and Magnetic
 Studies
;
_journal_name_full 'Inorganic Chemistry'
_journal_page_first 4894
_journal_page_last 4902
_journal_paper_doi 10.1021/ic0007106
_journal_volume 39
_journal_year 2000
_chemical_formula_sum 'C24 H20 Br2 Cu N2 O5'
_chemical_formula_weight 639.78
_chemical_name_systematic
;

 ?

;
_space_group_IT_number 5
_symmetry_cell_setting monoclinic
_symmetry_space_group_name_Hall 'C 2y'
_symmetry_space_group_name_H-M 'C 1 2 1'
_atom_sites_solution_hydrogens geom
_atom_sites_solution_primary direct
_atom_sites_solution_secondary difmap
_audit_creation_method SHELXL-97
_cell_angle_alpha 90.00
_cell_angle_beta 121.3811(15)
_cell_angle_gamma 90.00
_cell_formula_units_Z 2
_cell_length_a 15.8610(9)
_cell_length_b 5.8690(2)
_cell_length_c 14.9720(8)
_cell_measurement_temperature 200(1)
_cell_volume 1189.85(10)
_computing_cell_refinement Denzo
_computing_data_collection 'Nonius Collect'
_computing_data_reduction Denzo
_computing_molecular_graphics 'Ortep3, Wingx'
_computing_structure_refinement 'SHELXL-97 (Sheldrick, 1997)'
_computing_structure_solution SIR97
_diffrn_ambient_temperature 293(2)
_diffrn_measured_fraction_theta_full 0.976
_diffrn_measured_fraction_theta_max 0.976
_diffrn_measurement_device_type 'Nonius Kappaccd'
_diffrn_measurement_method 'phi plus omega scan'
_diffrn_radiation_monochromator graphite
_diffrn_radiation_source 'fine-focus sealed tube'
_diffrn_radiation_type MoK\a
_diffrn_radiation_wavelength 0.71070
_diffrn_reflns_av_R_equivalents 0.0000
_diffrn_reflns_av_sigmaI/netI 0.0291
_diffrn_reflns_limit_h_max 18
_diffrn_reflns_limit_h_min 0
_diffrn_reflns_limit_k_max 6
_diffrn_reflns_limit_k_min 0
_diffrn_reflns_limit_l_max 15
_diffrn_reflns_limit_l_min -17
_diffrn_reflns_number 1092
_diffrn_reflns_theta_full 24.72
_diffrn_reflns_theta_max 24.72
_diffrn_reflns_theta_min 3.78
_exptl_absorpt_coefficient_mu 4.315
_exptl_absorpt_correction_type Scalepack
_exptl_crystal_colour purple
_exptl_crystal_density_diffrn 1.786
_exptl_crystal_density_method 'not measured'
_exptl_crystal_description prism
_exptl_crystal_F_000 634
_exptl_crystal_size_max 0.16
_exptl_crystal_size_mid 0.15
_exptl_crystal_size_min 0.13
_refine_diff_density_max 0.259
_refine_diff_density_min -0.348
_refine_diff_density_rms 0.058
_refine_ls_abs_structure_details 'Flack H D (1983), Acta Cryst. A39, 876-881'
_refine_ls_abs_structure_Flack 0.051(15)
_refine_ls_extinction_method none
_refine_ls_goodness_of_fit_ref 1.060
_refine_ls_hydrogen_treatment mixed
_refine_ls_matrix_type full
_refine_ls_number_parameters 158
_refine_ls_number_reflns 1092
_refine_ls_number_restraints 1
_refine_ls_restrained_S_all 1.060
_refine_ls_R_factor_all 0.0226
_refine_ls_R_factor_gt 0.0221
_refine_ls_shift/su_max 0.001
_refine_ls_shift/su_mean 0.000
_refine_ls_structure_factor_coef Fsqd
_refine_ls_weighting_details 'calc w=1/[\s^2^(Fo^2^)+(0.0289P)^2^+1.7808P] where P=(Fo^2^+2Fc^2^)/3'
_refine_ls_weighting_scheme calc
_refine_ls_wR_factor_gt 0.0582
_refine_ls_wR_factor_ref 0.0586
_reflns_number_gt 1072
_reflns_number_total 1092
_reflns_threshold_expression >2sigma(I)
_cod_data_source_file ic0007106_2.cif
_cod_data_source_block shelxl
_cod_database_code 4321482

loop_
_symmetry_equiv_pos_as_xyz
'x, y, z'
'-x, y, -z'
'x+1/2, y+1/2, z'
'-x+1/2, y+1/2, -z'

loop_
_atom_site_label
_atom_site_type_symbol
_atom_site_fract_x
_atom_site_fract_y
_atom_site_fract_z
_atom_site_U_iso_or_equiv
_atom_site_adp_type
_atom_site_occupancy
_atom_site_symmetry_multiplicity
_atom_site_calc_flag
_atom_site_refinement_flags
_atom_site_disorder_assembly
_atom_site_disorder_group
Cu Cu 0.5000 0.12757(9) 0.5000 0.01748(17) Uani 1 2 d S . .
Br Br 0.02551(4) 0.02610(11) -0.15086(3) 0.0508(2) Uani 1 1 d . . .
O1 O 0.38066(19) 0.1133(6) 0.3628(2) 0.0249(6) Uani 1 1 d . . .
O2 O 0.3674(2) 0.4868(5) 0.3275(2) 0.0296(7) Uani 1 1 d . . .
O3 O 0.5000 -0.2500(7) 0.5000 0.0283(10) Uani 1 2 d S . .
H3O H 0.458(4) -0.309(10) 0.443(4) 0.034 Uiso 1 1 d . . .
N N 0.5781(2) 0.1810(6) 0.4293(3) 0.0220(7) Uani 1 1 d . . .
C1 C 0.3447(3) 0.2868(8) 0.3014(3) 0.0218(9) Uani 1 1 d . . .
C2 C 0.2685(3) 0.2272(7) 0.1909(3) 0.0233(9) Uani 1 1 d . . .
C3 C 0.2666(3) 0.0105(9) 0.1511(3) 0.0259(9) Uani 1 1 d . . .
H3 H 0.3130 -0.0977 0.1938 0.031 Uiso 1 1 calc R . .
C4 C 0.1957(3) -0.0450(8) 0.0477(3) 0.0283(10) Uani 1 1 d . . .
H4 H 0.1959 -0.1874 0.0205 0.034 Uiso 1 1 calc R . .
C5 C 0.1255(3) 0.1146(10) -0.0131(3) 0.0291(10) Uani 1 1 d . . .
C6 C 0.1258(3) 0.3310(8) 0.0237(3) 0.0297(10) Uani 1 1 d . . .
H6 H 0.0782 0.4375 -0.0187 0.036 Uiso 1 1 calc R . .
C7 C 0.1985(3) 0.3851(8) 0.1252(3) 0.0245(9) Uani 1 1 d . . .
H7 H 0.2005 0.5315 0.1500 0.029 Uiso 1 1 calc R . .
C8 C 0.5749(3) 0.0266(9) 0.3622(3) 0.0284(9) Uani 1 1 d . . .
H8 H 0.5344 -0.1002 0.3468 0.034 Uiso 1 1 calc R . .
C9 C 0.6296(3) 0.0479(10) 0.3146(3) 0.0307(10) Uani 1 1 d . . .
H9 H 0.6269 -0.0643 0.2694 0.037 Uiso 1 1 calc R . .
C10 C 0.6881(3) 0.2385(8) 0.3355(4) 0.0295(10) Uani 1 1 d . . .
H10 H 0.7252 0.2567 0.3042 0.035 Uiso 1 1 calc R . .
C11 C 0.6907(3) 0.4014(9) 0.4033(3) 0.0268(9) Uani 1 1 d . . .
H11 H 0.7291 0.5319 0.4182 0.032 Uiso 1 1 calc R . .
C12 C 0.6348(3) 0.3652(8) 0.4485(3) 0.0248(9) Uani 1 1 d . . .
H12 H 0.6367 0.4744 0.4946 0.030 Uiso 1 1 calc R . .

loop_
_atom_site_aniso_label
_atom_site_aniso_U_11
_atom_site_aniso_U_22
_atom_site_aniso_U_33
_atom_site_aniso_U_23
_atom_site_aniso_U_13
_atom_site_aniso_U_12
Cu 0.0163(3) 0.0186(3) 0.0151(3) 0.000 0.0064(3) 0.000
Br 0.0492(3) 0.0489(3) 0.0245(2) -0.0099(2) -0.0016(2) 0.0031(3)
O1 0.0207(13) 0.0293(17) 0.0175(13) 0.0039(13) 0.0048(11) -0.0016(14)
O2 0.0308(16) 0.025(2) 0.0238(14) -0.0052(13) 0.0074(13) -0.0009(13)
O3 0.033(3) 0.018(2) 0.023(2) 0.000 0.007(2) 0.000
N 0.0203(15) 0.0233(19) 0.0199(16) 0.0029(14) 0.0087(14) 0.0027(14)
C1 0.020(2) 0.026(2) 0.020(2) -0.0011(18) 0.0109(18) -0.0007(18)
C2 0.029(2) 0.021(2) 0.020(2) 0.0014(18) 0.0126(19) -0.0002(19)
C3 0.026(2) 0.025(2) 0.0203(18) -0.0008(19) 0.0074(17) 0.002(2)
C4 0.035(2) 0.021(2) 0.025(2) -0.0045(18) 0.014(2) -0.001(2)
C5 0.028(2) 0.034(3) 0.0177(19) -0.007(2) 0.0071(17) -0.008(2)
C6 0.027(2) 0.031(3) 0.023(2) 0.0028(19) 0.008(2) 0.0027(19)
C7 0.028(2) 0.022(2) 0.022(2) -0.0015(17) 0.0113(18) 0.0004(18)
C8 0.031(2) 0.025(2) 0.030(2) -0.004(2) 0.0170(18) -0.006(2)
C9 0.039(2) 0.029(3) 0.033(2) -0.003(2) 0.024(2) 0.000(2)
C10 0.028(2) 0.037(3) 0.031(2) 0.007(2) 0.021(2) 0.004(2)
C11 0.021(2) 0.029(2) 0.026(2) -0.001(2) 0.0093(18) -0.0044(19)
C12 0.023(2) 0.028(2) 0.022(2) -0.0062(17) 0.0106(18) -0.0032(17)

loop_
_atom_type_symbol
_atom_type_description
_atom_type_scat_dispersion_real
_atom_type_scat_dispersion_imag
_atom_type_scat_source
C C 0.0033 0.0016 'International Tables Vol C Tables 4.2.6.8 and 6.1.1.4'
H H 0.0000 0.0000 'International Tables Vol C Tables 4.2.6.8 and 6.1.1.4'
O O 0.0106 0.0060 'International Tables Vol C Tables 4.2.6.8 and 6.1.1.4'
N N 0.0061 0.0033 'International Tables Vol C Tables 4.2.6.8 and 6.1.1.4'
Cu Cu 0.3201 1.2651 'International Tables Vol C Tables 4.2.6.8 and 6.1.1.4'
Br Br -0.2901 2.4595 'International Tables Vol C Tables 4.2.6.8 and 6.1.1.4'

loop_
_geom_angle_atom_site_label_1
_geom_angle_atom_site_label_2
_geom_angle_atom_site_label_3
_geom_angle
_geom_angle_site_symmetry_1
_geom_angle_site_symmetry_3
_geom_angle_publ_flag
O1 Cu O1 175.0(2) . 2_656 ?
O1 Cu N 88.77(12) . . ?
O1 Cu N 91.99(12) 2_656 . ?
O1 Cu N 91.99(12) . 2_656 ?
O1 Cu N 88.77(12) 2_656 2_656 ?
N Cu N 162.2(2) . 2_656 ?
O1 Cu O3 87.52(11) . . ?
O1 Cu O3 87.52(11) 2_656 . ?
N Cu O3 98.89(10) . . ?
N Cu O3 98.89(10) 2_656 . ?
C1 O1 Cu 123.2(3) . . ?
Cu O3 H3O 115(4) . . ?
C8 N C12 117.9(3) . . ?
C8 N Cu 119.6(3) . . ?
C12 N Cu 122.5(3) . . ?
O2 C1 O1 125.4(4) . . ?
O2 C1 C2 120.6(4) . . ?
O1 C1 C2 114.0(4) . . ?
C7 C2 C3 118.3(4) . . ?
C7 C2 C1 121.0(4) . . ?
C3 C2 C1 120.7(4) . . ?
C2 C3 C4 120.7(4) . . ?
C2 C3 H3 119.7 . . ?
C4 C3 H3 119.7 . . ?
C5 C4 C3 118.8(4) . . ?
C5 C4 H4 120.6 . . ?
C3 C4 H4 120.6 . . ?
C4 C5 C6 121.9(4) . . ?
C4 C5 Br 117.5(4) . . ?
C6 C5 Br 120.6(4) . . ?
C5 C6 C7 118.5(4) . . ?
C5 C6 H6 120.8 . . ?
C7 C6 H6 120.8 . . ?
C6 C7 C2 121.8(4) . . ?
C6 C7 H7 119.1 . . ?
C2 C7 H7 119.1 . . ?
N C8 C9 122.5(4) . . ?
N C8 H8 118.7 . . ?
C9 C8 H8 118.7 . . ?
C10 C9 C8 118.9(5) . . ?
C10 C9 H9 120.6 . . ?
C8 C9 H9 120.6 . . ?
C11 C10 C9 119.2(4) . . ?
C11 C10 H10 120.4 . . ?
C9 C10 H10 120.4 . . ?
C10 C11 C12 118.1(4) . . ?
C10 C11 H11 120.9 . . ?
C12 C11 H11 120.9 . . ?
N C12 C11 123.3(4) . . ?
N C12 H12 118.4 . . ?
C11 C12 H12 118.4 . . ?

loop_
_geom_bond_atom_site_label_1
_geom_bond_atom_site_label_2
_geom_bond_distance
_geom_bond_site_symmetry_2
_geom_bond_publ_flag
Cu O1 1.939(3) . ?
Cu O1 1.939(3) 2_656 ?
Cu N 2.029(3) . ?
Cu N 2.029(3) 2_656 ?
Cu O3 2.216(4) . ?
Br C5 1.906(4) . ?
O1 C1 1.290(6) . ?
O2 C1 1.230(6) . ?
O3 H3O 0.83(5) . ?
N C8 1.334(5) . ?
N C12 1.338(5) . ?
C1 C2 1.496(6) . ?
C2 C7 1.386(6) . ?
C2 C3 1.398(7) . ?
C3 C4 1.398(6) . ?
C3 H3 0.9300 . ?
C4 C5 1.375(7) . ?
C4 H4 0.9300 . ?
C5 C6 1.384(8) . ?
C6 C7 1.384(6) . ?
C6 H6 0.9300 . ?
C7 H7 0.9300 . ?
C8 C9 1.385(6) . ?
C8 H8 0.9300 . ?
C9 C10 1.381(7) . ?
C9 H9 0.9300 . ?
C10 C11 1.378(7) . ?
C10 H10 0.9300 . ?
C11 C12 1.386(6) . ?
C11 H11 0.9300 . ?
C12 H12 0.9300 . ?

loop_
_geom_hbond_atom_site_label_D
_geom_hbond_atom_site_label_H
_geom_hbond_atom_site_label_A
_geom_hbond_distance_DH
_geom_hbond_distance_HA
_geom_hbond_distance_DA
_geom_hbond_angle_DHA
_geom_hbond_site_symmetry_A
O3 H3O O2 0.83(5) 1.98(5) 2.797(4) 167(6) 1_545

loop_
_geom_torsion_atom_site_label_1
_geom_torsion_atom_site_label_2
_geom_torsion_atom_site_label_3
_geom_torsion_atom_site_label_4
_geom_torsion
_geom_torsion_site_symmetry_1
_geom_torsion_site_symmetry_2
_geom_torsion_site_symmetry_3
_geom_torsion_site_symmetry_4
_geom_torsion_publ_flag
O1 Cu O1 C1 -166.5(3) 2_656 . . . ?
N Cu O1 C1 -67.6(3) . . . . ?
N Cu O1 C1 94.6(3) 2_656 . . . ?
O3 Cu O1 C1 -166.5(3) . . . . ?
O1 Cu N C8 -58.9(3) . . . . ?
O1 Cu N C8 116.2(3) 2_656 . . . ?
N Cu N C8 -151.6(3) 2_656 . . . ?
O3 Cu N C8 28.4(3) . . . . ?
O1 Cu N C12 122.3(3) . . . . ?
O1 Cu N C12 -62.6(3) 2_656 . . . ?
N Cu N C12 29.6(3) 2_656 . . . ?
O3 Cu N C12 -150.4(3) . . . . ?
Cu O1 C1 O2 -15.6(6) . . . . ?
Cu O1 C1 C2 165.4(2) . . . . ?
O2 C1 C2 C7 -22.5(6) . . . . ?
O1 C1 C2 C7 156.6(4) . . . . ?
O2 C1 C2 C3 156.9(4) . . . . ?
O1 C1 C2 C3 -24.0(5) . . . . ?
C7 C2 C3 C4 -0.2(6) . . . . ?
C1 C2 C3 C4 -179.7(4) . . . . ?
C2 C3 C4 C5 -2.3(6) . . . . ?
C3 C4 C5 C6 2.8(7) . . . . ?
C3 C4 C5 Br -176.4(3) . . . . ?
C4 C5 C6 C7 -0.8(7) . . . . ?
Br C5 C6 C7 178.4(3) . . . . ?
C5 C6 C7 C2 -1.9(6) . . . . ?
C3 C2 C7 C6 2.4(6) . . . . ?
C1 C2 C7 C6 -178.2(4) . . . . ?
C12 N C8 C9 1.7(6) . . . . ?
Cu N C8 C9 -177.3(3) . . . . ?
N C8 C9 C10 -1.4(7) . . . . ?
C8 C9 C10 C11 0.3(7) . . . . ?
C9 C10 C11 C12 0.6(7) . . . . ?
C8 N C12 C11 -0.8(6) . . . . ?
Cu N C12 C11 178.1(3) . . . . ?
C10 C11 C12 N -0.3(7) . . . . ?
